data_7705763
loop_
_publ_author_name
'Macha, Bret B.'
'Dhara, Debabrata'
'Radacki, Krzysztof'
'Dewhurst, Rian D.'
'Braunschweig, Holger'

_publ_section_title
;
 Intermetallic transfer of unsymmetrical borylene fragments: isolation of
 the second early-transition-metal terminal borylene complex and other
 rare species.
;
_journal_issue 48
_journal_name_full 'Dalton transactions (Cambridge, England : 2003)'
_journal_page_first 17719
_journal_page_last 17724
_journal_paper_doi 10.1039/d0dt03557b
_journal_volume 49
_journal_year 2020
_chemical_formula_moiety 'C21 H32 B Co2 N O2 Si'
_chemical_formula_sum 'C21 H32 B Co2 N O2 Si'
_chemical_formula_weight 487.23
_space_group_crystal_system monoclinic
_space_group_IT_number 15
_space_group_name_Hall '-C 2yc'
_space_group_name_H-M_alt 'C 1 2/c 1'
_atom_sites_solution_hydrogens geom
_atom_sites_solution_primary dual
_atom_sites_solution_secondary difmap
_audit_creation_method SHELXL-2018/3
_audit_update_record
;
2020-09-19 deposited with the CCDC.	2020-11-25 downloaded from the CCDC.
;
_cell_angle_alpha 90
_cell_angle_beta 123.96(2)
_cell_angle_gamma 90
_cell_formula_units_Z 4
_cell_length_a 16.269(12)
_cell_length_b 9.827(7)
_cell_length_c 16.702(12)
_cell_measurement_reflns_used 6414
_cell_measurement_temperature 100(2)
_cell_measurement_theta_max 28.18
_cell_measurement_theta_min 2.50
_cell_volume 2215(3)
_computing_cell_refinement 'Saint+ ver. V8.40A (Bruker AXS)'
_computing_data_collection 'BIS 2011.8 / APEX2 ver. 2014.9 (Bruker AXS)'
_computing_data_reduction 'Saint+ ver. V8.40A (Bruker AXS)'
_computing_molecular_graphics 'ShelXLe (Huebschle et all, 2011)'
_computing_publication_material 'CIF-fill 1.2f (K.Radacki 2005-20)'
_computing_structure_refinement 'SHELXL-2018/3 (Sheldrick, 2018)'
_computing_structure_solution 'SHELXT (Sheldrick, 2014)'
_diffrn_ambient_environment N~2~
_diffrn_ambient_temperature 100(2)
_diffrn_detector 'CCD area detector (Apex2)'
_diffrn_detector_area_resol_mean 4.166
_diffrn_measured_fraction_theta_full 1.000
_diffrn_measured_fraction_theta_max 0.791
_diffrn_measurement_device_type 'Bruker X8-APEX II'
_diffrn_measurement_method '\f and \w scans'
_diffrn_radiation_monochromator 'multi-layer mirror'
_diffrn_radiation_type MoK\a
_diffrn_radiation_wavelength 0.71073
_diffrn_reflns_av_R_equivalents 0.0354
_diffrn_reflns_av_unetI/netI 0.0254
_diffrn_reflns_Laue_measured_fraction_full 1.000
_diffrn_reflns_Laue_measured_fraction_max 0.791
_diffrn_reflns_limit_h_max 21
_diffrn_reflns_limit_h_min -21
_diffrn_reflns_limit_k_max 13
_diffrn_reflns_limit_k_min -13
_diffrn_reflns_limit_l_max 20
_diffrn_reflns_limit_l_min -20
_diffrn_reflns_number 19261
_diffrn_reflns_point_group_measured_fraction_full 1.000
_diffrn_reflns_point_group_measured_fraction_max 0.791
_diffrn_reflns_theta_full 26.000
_diffrn_reflns_theta_max 31.165
_diffrn_reflns_theta_min 2.501
_diffrn_source 'rotating-anode (Nonius FR-591)'
_exptl_absorpt_coefficient_mu 1.568
_exptl_absorpt_correction_T_max 0.7457
_exptl_absorpt_correction_T_min 0.6446
_exptl_absorpt_correction_type multi-scan
_exptl_absorpt_process_details 'SadAbs 2016/2 (Bruker AXS)'
_exptl_crystal_colour red
_exptl_crystal_density_diffrn 1.461
_exptl_crystal_description block
_exptl_crystal_F_000 1016
_exptl_crystal_size_max 0.12
_exptl_crystal_size_mid 0.075
_exptl_crystal_size_min 0.035
_refine_diff_density_max 1.509
_refine_diff_density_min -1.275
_refine_diff_density_rms 0.111
_refine_ls_extinction_method none
_refine_ls_goodness_of_fit_ref 1.068
_refine_ls_hydrogen_treatment constr
_refine_ls_matrix_type full
_refine_ls_number_parameters 155
_refine_ls_number_reflns 2847
_refine_ls_number_restraints 89
_refine_ls_restrained_S_all 1.312
_refine_ls_R_factor_all 0.0597
_refine_ls_R_factor_gt 0.0464
_refine_ls_shift/su_max 0.001
_refine_ls_shift/su_mean 0.000
_refine_ls_structure_factor_coef Fsqd
_refine_ls_weighting_details 'w=1/[\s^2^(Fo^2^)+(0.0606P)^2^+11.7096P] where P=(Fo^2^+2Fc^2^)/3'
_refine_ls_weighting_scheme calc
_refine_ls_wR_factor_gt 0.1231
_refine_ls_wR_factor_ref 0.1322
_reflns_Friedel_coverage 0.000
_reflns_number_gt 2292
_reflns_number_total 2847
_reflns_threshold_expression 'I > 2\s(I)'
_cod_data_source_file d0dt03557b2.cif
_cod_data_source_block MS156
_cod_depositor_comments 'Adding full bibliography for 7705762--7705769.cif.'
_cod_original_sg_symbol_H-M 'C 2/c'
_cod_database_code 7705763
_shelx_shelxl_version_number 2018/3
_shelx_space_group_comment
;
The symmetry employed for this shelxl refinement is uniquely defined
by the following loop, which should always be used as a source of
symmetry information in preference to the above space-group names.
They are only intended as comments.
;
_shelx_estimated_absorpt_t_min 0.834
_shelx_estimated_absorpt_t_max 0.947

loop_
_space_group_symop_operation_xyz
'x, y, z'
'-x, y, -z+1/2'
'x+1/2, y+1/2, z'
'-x+1/2, y+1/2, -z+1/2'
'-x, -y, -z'
'x, -y, z-1/2'
'-x+1/2, -y+1/2, -z'
'x+1/2, -y+1/2, z-1/2'

loop_
_atom_site_label
_atom_site_type_symbol
_atom_site_fract_x
_atom_site_fract_y
_atom_site_fract_z
_atom_site_U_iso_or_equiv
_atom_site_adp_type
_atom_site_occupancy
_atom_site_site_symmetry_order
_atom_site_calc_flag
_atom_site_refinement_flags_posn
_atom_site_refinement_flags_adp
_atom_site_refinement_flags_occupancy
_atom_site_disorder_assembly
_atom_site_disorder_group
Co1_1 Co 0.57331(3) 0.49312(4) 0.25256(3) 0.01600(14) Uani 1 1 d . . . . .
C1_1 C 0.5414(2) 0.4245(3) 0.3455(2) 0.0203(6) Uani 1 1 d . . . . .
O1_1 O 0.56980(17) 0.3744(3) 0.42208(17) 0.0303(6) Uani 1 1 d . . . . .
B1_1 B 0.4932(10) 0.6538(5) 0.2406(9) 0.0161(15) Uani 0.5 1 d . U P A -1
N1_1 N 0.4900(4) 0.7958(4) 0.2347(4) 0.0152(11) Uani 0.5 1 d D U P A -1
C1_2 C 0.4384(5) 0.8611(6) 0.1363(7) 0.0167(3) Uani 0.5 1 d D U P A -1
C2_2 C 0.4267(6) 0.7533(9) 0.0608(5) 0.0277(11) Uani 0.5 1 d D . P A -1
H2A_2 H 0.405725 0.799251 0.000187 0.042 Uiso 0.5 1 calc R U P A -1
H2B_2 H 0.376834 0.685654 0.049034 0.042 Uiso 0.5 1 calc R U P A -1
H2C_2 H 0.490358 0.707755 0.086329 0.042 Uiso 0.5 1 calc R U P A -1
C3_2 C 0.4992(6) 0.9865(7) 0.1378(6) 0.0374(13) Uani 0.5 1 d D . P A -1
H3A_2 H 0.469764 1.019466 0.071743 0.056 Uiso 0.5 1 calc R U P A -1
H3B_2 H 0.567964 0.959014 0.165440 0.056 Uiso 0.5 1 calc R U P A -1
H3C_2 H 0.497800 1.059330 0.177098 0.056 Uiso 0.5 1 calc R U P A -1
C4_2 C 0.3362(5) 0.9090(7) 0.1161(6) 0.0321(12) Uani 0.5 1 d D U P A -1
H4A_2 H 0.296327 0.950574 0.051850 0.048 Uiso 0.5 1 calc R U P A -1
H4B_2 H 0.347764 0.975883 0.164882 0.048 Uiso 0.5 1 calc R U P A -1
H4C_2 H 0.300740 0.830472 0.118863 0.048 Uiso 0.5 1 calc R U P A -1
Si1_3 Si 0.54695(13) 0.8828(2) 0.34674(16) 0.0167(3) Uani 0.5 1 d D U P A -1
C2_3 C 0.5693(6) 0.7696(8) 0.4438(5) 0.0277(11) Uani 0.5 1 d D . P A -1
H2A_3 H 0.610304 0.816432 0.505917 0.042 Uiso 0.5 1 calc R U P A -1
H2B_3 H 0.603616 0.687557 0.443951 0.042 Uiso 0.5 1 calc R U P A -1
H2C_3 H 0.505824 0.744024 0.433570 0.042 Uiso 0.5 1 calc R U P A -1
C3_3 C 0.4754(6) 1.0265(6) 0.3458(6) 0.0374(13) Uani 0.5 1 d D . P A -1
H3A_3 H 0.513486 1.073384 0.408151 0.056 Uiso 0.5 1 calc R U P A -1
H3B_3 H 0.412861 0.993532 0.334319 0.056 Uiso 0.5 1 calc R U P A -1
H3C_3 H 0.461517 1.089869 0.294291 0.056 Uiso 0.5 1 calc R U P A -1
C4_3 C 0.6653(4) 0.9486(7) 0.3745(6) 0.0321(12) Uani 0.5 1 d D U P A -1
H4A_3 H 0.701221 0.991694 0.438316 0.048 Uiso 0.5 1 calc R U P A -1
H4B_3 H 0.653126 1.015885 0.325724 0.048 Uiso 0.5 1 calc R U P A -1
H4C_3 H 0.704867 0.873567 0.374409 0.048 Uiso 0.5 1 calc R U P A -1
C1_4 C 0.7116(2) 0.4161(3) 0.3161(2) 0.0211(6) Uani 1 1 d . . . . .
C2_4 C 0.7114(2) 0.5612(3) 0.3206(2) 0.0228(7) Uani 1 1 d . . . . .
H2_4 H 0.736688 0.614055 0.377426 0.027 Uiso 1 1 calc R U . . .
C3_4 C 0.6667(2) 0.6134(3) 0.2249(3) 0.0250(7) Uani 1 1 d . . . . .
H3_4 H 0.657874 0.706840 0.207457 0.030 Uiso 1 1 calc R U . . .
C4_4 C 0.6377(2) 0.5017(3) 0.1603(2) 0.0234(7) Uani 1 1 d . . . . .
H4_4 H 0.605702 0.507111 0.092372 0.028 Uiso 1 1 calc R U . . .
C5_4 C 0.6655(2) 0.3797(3) 0.2164(2) 0.0206(6) Uani 1 1 d . . . . .
H5_4 H 0.655245 0.289632 0.191872 0.025 Uiso 1 1 calc R U . . .
C6_4 C 0.7536(2) 0.3227(4) 0.3996(2) 0.0278(7) Uani 1 1 d . . . . .
H6A_4 H 0.826039 0.323157 0.435014 0.042 Uiso 1 1 calc R U . . .
H6B_4 H 0.728817 0.230363 0.376636 0.042 Uiso 1 1 calc R U . . .
H6C_4 H 0.733728 0.352809 0.442354 0.042 Uiso 1 1 calc R U . . .

loop_
_atom_site_aniso_label
_atom_site_aniso_U_11
_atom_site_aniso_U_22
_atom_site_aniso_U_33
_atom_site_aniso_U_23
_atom_site_aniso_U_13
_atom_site_aniso_U_12
Co1_1 0.01233(18) 0.0164(2) 0.0189(2) -0.00036(15) 0.00847(15) -0.00008(13)
C1_1 0.0164(12) 0.0211(14) 0.0239(15) 0.0001(12) 0.0116(11) 0.0003(10)
O1_1 0.0234(11) 0.0401(14) 0.0240(12) 0.0110(10) 0.0111(10) 0.0060(10)
B1_1 0.015(2) 0.0182(18) 0.016(3) 0.0004(18) 0.0099(19) 0.0007(18)
N1_1 0.0148(18) 0.0165(15) 0.014(2) -0.0011(14) 0.0082(17) 0.0003(14)
C1_2 0.0148(6) 0.0142(7) 0.0188(9) -0.0018(6) 0.0078(6) -0.0005(5)
C2_2 0.0242(15) 0.028(2) 0.0174(17) -0.015(3) 0.0030(13) 0.009(3)
C3_2 0.036(4) 0.026(4) 0.043(3) -0.015(2) 0.018(3) -0.0001(19)
C4_2 0.0285(15) 0.021(3) 0.042(2) 0.0144(17) 0.0170(15) 0.0136(15)
Si1_3 0.0148(6) 0.0142(7) 0.0188(9) -0.0018(6) 0.0078(6) -0.0005(5)
C2_3 0.0242(15) 0.028(2) 0.0174(17) -0.015(3) 0.0030(13) 0.009(3)
C3_3 0.036(4) 0.026(4) 0.043(3) -0.015(2) 0.018(3) -0.0001(19)
C4_3 0.0285(15) 0.021(3) 0.042(2) 0.0144(17) 0.0170(15) 0.0136(15)
C1_4 0.0134(11) 0.0243(15) 0.0233(15) -0.0005(12) 0.0088(11) 0.0012(10)
C2_4 0.0140(11) 0.0246(15) 0.0262(16) -0.0047(12) 0.0090(12) -0.0050(10)
C3_4 0.0174(12) 0.0260(15) 0.0343(18) 0.0036(13) 0.0161(13) -0.0025(11)
C4_4 0.0159(12) 0.0327(17) 0.0232(15) 0.0035(13) 0.0118(11) 0.0024(11)
C5_4 0.0150(11) 0.0252(15) 0.0225(15) -0.0025(12) 0.0110(11) 0.0024(10)
C6_4 0.0249(14) 0.0286(16) 0.0238(16) 0.0011(13) 0.0099(13) 0.0060(12)

loop_
_atom_type_symbol
_atom_type_description
_atom_type_scat_dispersion_real
_atom_type_scat_dispersion_imag
_atom_type_scat_source
C C 0.0033 0.0016 'International Tables Vol C Tables 4.2.6.8 and 6.1.1.4'
H H 0.0000 0.0000 'International Tables Vol C Tables 4.2.6.8 and 6.1.1.4'
B B 0.0013 0.0007 'International Tables Vol C Tables 4.2.6.8 and 6.1.1.4'
N N 0.0061 0.0033 'International Tables Vol C Tables 4.2.6.8 and 6.1.1.4'
O O 0.0106 0.0060 'International Tables Vol C Tables 4.2.6.8 and 6.1.1.4'
Si Si 0.0817 0.0704 'International Tables Vol C Tables 4.2.6.8 and 6.1.1.4'
Co Co 0.3494 0.9721 'International Tables Vol C Tables 4.2.6.8 and 6.1.1.4'

loop_
_geom_angle_atom_site_label_1
_geom_angle_atom_site_label_2
_geom_angle_atom_site_label_3
_geom_angle
_geom_angle_site_symmetry_1
_geom_angle_site_symmetry_3
_geom_angle_publ_flag
C1_1 Co1_1 C2_4 156.85(15) 2_655 . ?
C1_1 Co1_1 B1_1 85.3(3) 2_655 . ?
C2_4 Co1_1 B1_1 105.0(4) . . ?
C1_1 Co1_1 C1_1 89.62(17) 2_655 . ?
C2_4 Co1_1 C1_1 111.67(14) . . ?
B1_1 Co1_1 C1_1 84.6(4) . . ?
C1_1 Co1_1 C1_4 128.63(14) 2_655 . ?
C2_4 Co1_1 C1_4 41.77(14) . . ?
B1_1 Co1_1 C1_4 145.6(3) . . ?
C1_1 Co1_1 C1_4 99.25(13) . . ?
C1_1 Co1_1 C3_4 120.44(15) 2_655 . ?
C2_4 Co1_1 C3_4 40.01(14) . . ?
B1_1 Co1_1 C3_4 92.5(4) . . ?
C1_1 Co1_1 C3_4 149.52(13) . . ?
C1_4 Co1_1 C3_4 67.02(14) . . ?
C1_1 Co1_1 C5_4 94.58(14) 2_655 . ?
C2_4 Co1_1 C5_4 66.54(13) . . ?
B1_1 Co1_1 C5_4 152.0(4) . . ?
C1_1 Co1_1 C5_4 123.41(13) . . ?
C1_4 Co1_1 C5_4 39.44(12) . . ?
C3_4 Co1_1 C5_4 63.44(14) . . ?
C1_1 Co1_1 C4_4 91.90(15) 2_655 . ?
C2_4 Co1_1 C4_4 64.99(14) . . ?
B1_1 Co1_1 C4_4 115.0(4) . . ?
C1_1 Co1_1 C4_4 160.37(12) . . ?
C1_4 Co1_1 C4_4 64.88(13) . . ?
C3_4 Co1_1 C4_4 36.99(12) . . ?
C5_4 Co1_1 C4_4 36.96(11) . . ?
C1_1 Co1_1 Co1_1 56.35(11) 2_655 2_655 ?
C2_4 Co1_1 Co1_1 145.74(11) . 2_655 ?
B1_1 Co1_1 Co1_1 53.0(4) . 2_655 ?
C1_1 Co1_1 Co1_1 47.89(8) . 2_655 ?
C1_4 Co1_1 Co1_1 146.28(10) . 2_655 ?
C3_4 Co1_1 Co1_1 144.48(9) . 2_655 ?
C5_4 Co1_1 Co1_1 145.62(8) . 2_655 ?
C4_4 Co1_1 Co1_1 144.41(8) . 2_655 ?
O1_1 C1_1 Co1_1 135.7(3) . 2_655 ?
O1_1 C1_1 Co1_1 148.4(2) . . ?
Co1_1 C1_1 Co1_1 75.75(13) 2_655 . ?
N1_1 B1_1 Co1_1 143.0(11) . . ?
B1_1 N1_1 C1_2 118.5(6) . . ?
B1_1 N1_1 Si1_3 115.4(6) . . ?
C1_2 N1_1 Si1_3 126.1(2) . . ?
N1_1 C1_2 C3_2 110.7(5) . . ?
N1_1 C1_2 C4_2 103.8(4) . . ?
C3_2 C1_2 C4_2 110.4(4) . . ?
N1_1 C1_2 C2_2 109.3(5) . . ?
C3_2 C1_2 C2_2 109.5(4) . . ?
C4_2 C1_2 C2_2 112.9(5) . . ?
C1_2 C2_2 H2A_2 109.5 . . ?
C1_2 C2_2 H2B_2 109.5 . . ?
H2A_2 C2_2 H2B_2 109.5 . . ?
C1_2 C2_2 H2C_2 109.5 . . ?
H2A_2 C2_2 H2C_2 109.5 . . ?
H2B_2 C2_2 H2C_2 109.5 . . ?
C1_2 C3_2 H3A_2 109.5 . . ?
C1_2 C3_2 H3B_2 109.5 . . ?
H3A_2 C3_2 H3B_2 109.5 . . ?
C1_2 C3_2 H3C_2 109.5 . . ?
H3A_2 C3_2 H3C_2 109.5 . . ?
H3B_2 C3_2 H3C_2 109.5 . . ?
C1_2 C4_2 H4A_2 109.5 . . ?
C1_2 C4_2 H4B_2 109.5 . . ?
H4A_2 C4_2 H4B_2 109.5 . . ?
C1_2 C4_2 H4C_2 109.5 . . ?
H4A_2 C4_2 H4C_2 109.5 . . ?
H4B_2 C4_2 H4C_2 109.5 . . ?
N1_1 Si1_3 C3_3 114.1(3) . . ?
N1_1 Si1_3 C2_3 111.7(3) . . ?
C3_3 Si1_3 C2_3 106.8(3) . . ?
N1_1 Si1_3 C4_3 107.1(3) . . ?
C3_3 Si1_3 C4_3 107.7(3) . . ?
C2_3 Si1_3 C4_3 109.3(3) . . ?
Si1_3 C2_3 H2A_3 109.5 . . ?
Si1_3 C2_3 H2B_3 109.5 . . ?
H2A_3 C2_3 H2B_3 109.5 . . ?
Si1_3 C2_3 H2C_3 109.5 . . ?
H2A_3 C2_3 H2C_3 109.5 . . ?
H2B_3 C2_3 H2C_3 109.5 . . ?
Si1_3 C3_3 H3A_3 109.5 . . ?
Si1_3 C3_3 H3B_3 109.5 . . ?
H3A_3 C3_3 H3B_3 109.5 . . ?
Si1_3 C3_3 H3C_3 109.5 . . ?
H3A_3 C3_3 H3C_3 109.5 . . ?
H3B_3 C3_3 H3C_3 109.5 . . ?
Si1_3 C4_3 H4A_3 109.5 . . ?
Si1_3 C4_3 H4B_3 109.5 . . ?
H4A_3 C4_3 H4B_3 109.5 . . ?
Si1_3 C4_3 H4C_3 109.5 . . ?
H4A_3 C4_3 H4C_3 109.5 . . ?
H4B_3 C4_3 H4C_3 109.5 . . ?
C2_4 C1_4 C5_4 107.1(3) . . ?
C2_4 C1_4 C6_4 125.6(3) . . ?
C5_4 C1_4 C6_4 127.2(3) . . ?
C2_4 C1_4 Co1_1 67.65(16) . . ?
C5_4 C1_4 Co1_1 77.18(17) . . ?
C6_4 C1_4 Co1_1 121.3(2) . . ?
C1_4 C2_4 C3_4 108.2(3) . . ?
C1_4 C2_4 Co1_1 70.58(16) . . ?
C3_4 C2_4 Co1_1 76.95(17) . . ?
C1_4 C2_4 H2_4 125.9 . . ?
C3_4 C2_4 H2_4 125.9 . . ?
Co1_1 C2_4 H2_4 118.4 . . ?
C4_4 C3_4 C2_4 108.5(3) . . ?
C4_4 C3_4 Co1_1 76.45(19) . . ?
C2_4 C3_4 Co1_1 63.04(17) . . ?
C4_4 C3_4 H3_4 125.8 . . ?
C2_4 C3_4 H3_4 125.8 . . ?
Co1_1 C3_4 H3_4 126.0 . . ?
C3_4 C4_4 C5_4 107.5(3) . . ?
C3_4 C4_4 Co1_1 66.56(19) . . ?
C5_4 C4_4 Co1_1 68.06(18) . . ?
C3_4 C4_4 H4_4 126.2 . . ?
C5_4 C4_4 H4_4 126.2 . . ?
Co1_1 C4_4 H4_4 130.7 . . ?
C4_4 C5_4 C1_4 108.6(3) . . ?
C4_4 C5_4 Co1_1 74.98(19) . . ?
C1_4 C5_4 Co1_1 63.38(16) . . ?
C4_4 C5_4 H5_4 125.7 . . ?
C1_4 C5_4 H5_4 125.7 . . ?
Co1_1 C5_4 H5_4 127.3 . . ?
C1_4 C6_4 H6A_4 109.5 . . ?
C1_4 C6_4 H6B_4 109.5 . . ?
H6A_4 C6_4 H6B_4 109.5 . . ?
C1_4 C6_4 H6C_4 109.5 . . ?
H6A_4 C6_4 H6C_4 109.5 . . ?
H6B_4 C6_4 H6C_4 109.5 . . ?

loop_
_geom_bond_atom_site_label_1
_geom_bond_atom_site_label_2
_geom_bond_distance
_geom_bond_site_symmetry_2
_geom_bond_publ_flag
Co1_1 C1_1 1.790(3) 2_655 ?
Co1_1 C2_4 1.984(3) . ?
Co1_1 B1_1 1.985(11) . ?
Co1_1 C1_1 2.009(3) . ?
Co1_1 C1_4 2.023(3) . ?
Co1_1 C3_4 2.168(3) . ?
Co1_1 C5_4 2.206(3) . ?
Co1_1 C4_4 2.298(4) . ?
Co1_1 Co1_1 2.3388(19) 2_655 ?
C1_1 O1_1 1.196(4) . ?
B1_1 N1_1 1.397(6) . ?
N1_1 C1_2 1.509(10) . ?
N1_1 Si1_3 1.776(5) . ?
C1_2 C3_2 1.572(6) . ?
C1_2 C4_2 1.573(6) . ?
C1_2 C2_2 1.574(6) . ?
C2_2 H2A_2 0.9800 . ?
C2_2 H2B_2 0.9800 . ?
C2_2 H2C_2 0.9800 . ?
C3_2 H3A_2 0.9800 . ?
C3_2 H3B_2 0.9800 . ?
C3_2 H3C_2 0.9800 . ?
C4_2 H4A_2 0.9800 . ?
C4_2 H4B_2 0.9800 . ?
C4_2 H4C_2 0.9800 . ?
Si1_3 C3_3 1.825(6) . ?
Si1_3 C2_3 1.827(6) . ?
Si1_3 C4_3 1.828(6) . ?
C2_3 H2A_3 0.9800 . ?
C2_3 H2B_3 0.9800 . ?
C2_3 H2C_3 0.9800 . ?
C3_3 H3A_3 0.9800 . ?
C3_3 H3B_3 0.9800 . ?
C3_3 H3C_3 0.9800 . ?
C4_3 H4A_3 0.9800 . ?
C4_3 H4B_3 0.9800 . ?
C4_3 H4C_3 0.9800 . ?
C1_4 C2_4 1.429(5) . ?
C1_4 C5_4 1.438(5) . ?
C1_4 C6_4 1.479(5) . ?
C2_4 C3_4 1.431(5) . ?
C2_4 H2_4 0.9500 . ?
C3_4 C4_4 1.422(5) . ?
C3_4 H3_4 0.9500 . ?
C4_4 C5_4 1.430(4) . ?
C4_4 H4_4 0.9500 . ?
C5_4 H5_4 0.9500 . ?
C6_4 H6A_4 0.9800 . ?
C6_4 H6B_4 0.9800 . ?
C6_4 H6C_4 0.9800 . ?

loop_
_geom_torsion_atom_site_label_1
_geom_torsion_atom_site_label_2
_geom_torsion_atom_site_label_3
_geom_torsion_atom_site_label_4
_geom_torsion
_geom_torsion_site_symmetry_1
_geom_torsion_site_symmetry_2
_geom_torsion_site_symmetry_3
_geom_torsion_site_symmetry_4
_geom_torsion_publ_flag
Co1_1 B1_1 N1_1 C1_2 90.1(14) . . . . ?
Co1_1 B1_1 N1_1 Si1_3 -90.8(15) . . . . ?
B1_1 N1_1 C1_2 C3_2 -138.4(9) . . . . ?
Si1_3 N1_1 C1_2 C3_2 42.6(5) . . . . ?
B1_1 N1_1 C1_2 C4_2 103.2(9) . . . . ?
Si1_3 N1_1 C1_2 C4_2 -75.9(5) . . . . ?
B1_1 N1_1 C1_2 C2_2 -17.6(9) . . . . ?
Si1_3 N1_1 C1_2 C2_2 163.4(5) . . . . ?
B1_1 N1_1 Si1_3 C3_3 -136.4(9) . . . . ?
C1_2 N1_1 Si1_3 C3_3 42.6(5) . . . . ?
B1_1 N1_1 Si1_3 C2_3 -15.2(9) . . . . ?
C1_2 N1_1 Si1_3 C2_3 163.9(5) . . . . ?
B1_1 N1_1 Si1_3 C4_3 104.5(9) . . . . ?
C1_2 N1_1 Si1_3 C4_3 -76.4(5) . . . . ?
C5_4 C1_4 C2_4 C3_4 -0.6(3) . . . . ?
C6_4 C1_4 C2_4 C3_4 178.3(3) . . . . ?
Co1_1 C1_4 C2_4 C3_4 -68.4(2) . . . . ?
C5_4 C1_4 C2_4 Co1_1 67.8(2) . . . . ?
C6_4 C1_4 C2_4 Co1_1 -113.4(3) . . . . ?
C1_4 C2_4 C3_4 C4_4 0.7(3) . . . . ?
Co1_1 C2_4 C3_4 C4_4 -63.4(2) . . . . ?
C1_4 C2_4 C3_4 Co1_1 64.2(2) . . . . ?
C2_4 C3_4 C4_4 C5_4 -0.6(3) . . . . ?
Co1_1 C3_4 C4_4 C5_4 -55.7(2) . . . . ?
C2_4 C3_4 C4_4 Co1_1 55.1(2) . . . . ?
C3_4 C4_4 C5_4 C1_4 0.2(3) . . . . ?
Co1_1 C4_4 C5_4 C1_4 -54.5(2) . . . . ?
C3_4 C4_4 C5_4 Co1_1 54.8(2) . . . . ?
C2_4 C1_4 C5_4 C4_4 0.2(3) . . . . ?
C6_4 C1_4 C5_4 C4_4 -178.6(3) . . . . ?
Co1_1 C1_4 C5_4 C4_4 61.7(2) . . . . ?
C2_4 C1_4 C5_4 Co1_1 -61.43(19) . . . . ?
C6_4 C1_4 C5_4 Co1_1 119.7(3) . . . . ?
